data_4302247
loop_
_publ_author_name
'Irfan Saeed'
'Shohei Katao'
'Kotohiro Nomura'

_publ_contact_author_email nomurak@ms.naist.jp
_publ_contact_author_fax +81-743-72-6049
_publ_contact_author_name 'Kotohiro NOMURA'
_publ_contact_author_phone +81-743-72-6041
_publ_section_title
;
Synthesis and Structural Analysis of Half-Titanocenes Containing
\h2-Pyrazolato Ligands, and Their Use in Catalysis for Ethylene
Polymerization
;
_journal_name_full 'Inorganic Chemistry'
_journal_page_first 5011
_journal_page_last 5020
_journal_paper_doi 10.1021/ic9004246
_journal_volume 48
_journal_year 2009
_chemical_formula_moiety 'C15 H22 Cl2 N2 Ti '
_chemical_formula_sum 'C15 H22 Cl2 N2 Ti'
_chemical_formula_weight 349.16
_space_group_IT_number 2
_symmetry_cell_setting triclinic
_symmetry_Int_Tables_number 2
_symmetry_space_group_name_Hall '-P 1'
_symmetry_space_group_name_H-M 'P -1'
_cell_angle_alpha 150.1719(11)
_cell_angle_beta 98.2421(16)
_cell_angle_gamma 94.2879(15)
_cell_formula_units_Z 2
_cell_length_a 7.6897(4)
_cell_length_b 15.4162(7)
_cell_length_c 15.6337(8)
_cell_measurement_reflns_used 6593
_cell_measurement_temperature 193.1
_cell_measurement_theta_max 25.4
_cell_measurement_theta_min 3.1
_cell_volume 834.34(9)
_computing_cell_refinement PROCESS-AUTO
_computing_data_collection PROCESS-AUTO
_computing_data_reduction CrystalStructure
_computing_publication_material 'CrystalStructure 3.8'
_computing_structure_refinement CRYSTALS
_computing_structure_solution SIR2004
_diffrn_detector_area_resol_mean 10.00
_diffrn_measured_fraction_theta_full 0.996
_diffrn_measured_fraction_theta_max 0.996
_diffrn_measurement_device_type 'Rigaku RAXIS-RAPID'
_diffrn_measurement_method \w
_diffrn_radiation_type 'Mo K\a'
_diffrn_radiation_wavelength 0.71075
_diffrn_reflns_av_R_equivalents 0.017
_diffrn_reflns_limit_h_max 9
_diffrn_reflns_limit_h_min -9
_diffrn_reflns_limit_k_max 18
_diffrn_reflns_limit_k_min -18
_diffrn_reflns_limit_l_max 18
_diffrn_reflns_limit_l_min -18
_diffrn_reflns_number 6930
_diffrn_reflns_theta_full 25.34
_diffrn_reflns_theta_max 25.34
_exptl_absorpt_coefficient_mu 0.825
_exptl_absorpt_correction_T_max 0.848
_exptl_absorpt_correction_T_min 0.690
_exptl_absorpt_correction_type multi-scan
_exptl_absorpt_process_details
;
    Higashi, T. (1995). Program for Absorption Correction.
    Rigaku Corporation, Tokyo, Japan.
;
_exptl_crystal_colour red
_exptl_crystal_density_diffrn 1.390
_exptl_crystal_density_method 'not measured'
_exptl_crystal_description block
_exptl_crystal_F_000 364.00
_exptl_crystal_size_max 0.40
_exptl_crystal_size_mid 0.35
_exptl_crystal_size_min 0.20
_refine_diff_density_max 0.32
_refine_diff_density_min -0.32
_refine_ls_extinction_method none
_refine_ls_goodness_of_fit_ref 1.001
_refine_ls_hydrogen_treatment refall
_refine_ls_number_parameters 203
_refine_ls_number_reflns 2831
_refine_ls_R_factor_gt 0.0289
_refine_ls_shift/su_max 0.0000
_refine_ls_structure_factor_coef Fsqd
_refine_ls_weighting_details 'w = 1/[0.0026Fo^2^ + 1.0000\s(Fo^2^)]/(4Fo^2^)'
_refine_ls_weighting_scheme calc
_refine_ls_wR_factor_ref 0.1108
_reflns_number_gt 2826
_reflns_number_total 3041
_reflns_threshold_expression F^2^>2.0\s(F^2^)
_cod_data_source_file ic9004246_si_003_2.cif
_cod_data_source_block '_IS2-30'
_cod_original_cell_volume 834.34(7)
_cod_original_formula_sum 'C15 H22 Cl2 N2 Ti '
_cod_database_code 4302247

loop_
_symmetry_equiv_pos_site_id
_symmetry_equiv_pos_as_xyz
1 +X,+Y,+Z
2 -X,-Y,-Z

loop_
_atom_site_label
_atom_site_type_symbol
_atom_site_fract_x
_atom_site_fract_y
_atom_site_fract_z
_atom_site_U_iso_or_equiv
_atom_site_adp_type
_atom_site_occupancy
_atom_site_symmetry_multiplicity
_atom_site_calc_flag
_atom_site_refinement_flags
_atom_site_disorder_assembly
_atom_site_disorder_group
Ti(1) Ti 0.00617(4) 0.04163(4) 0.29208(4) 0.01961(10) Uani 1.00 1 d . . .
Cl(1) Cl -0.20400(7) -0.07060(7) 0.29435(7) 0.03364(14) Uani 1.00 1 d . . .
Cl(2) Cl -0.21792(6) 0.02360(7) 0.15840(7) 0.03181(14) Uani 1.00 1 d . . .
N(1) N 0.1592(2) 0.3227(2) 0.5182(2) 0.0243(3) Uani 1.00 1 d . . .
N(2) N 0.1631(2) 0.2873(2) 0.5747(2) 0.0249(3) Uani 1.00 1 d . . .
C(1) C 0.0270(2) -0.2587(2) 0.0467(2) 0.0252(4) Uani 1.00 1 d . . .
C(2) C 0.0331(2) -0.2134(2) -0.0016(2) 0.0246(4) Uani 1.00 1 d . . .
C(3) C 0.2008(2) -0.0443(2) 0.1399(2) 0.0253(4) Uani 1.00 1 d . . .
C(4) C 0.3017(2) 0.0123(2) 0.2744(2) 0.0258(4) Uani 1.00 1 d . . .
C(5) C 0.1922(2) -0.1181(2) 0.2191(2) 0.0262(4) Uani 1.00 1 d . . .
C(6) C -0.1193(3) -0.4340(2) -0.0730(3) 0.0392(5) Uani 1.00 1 d . . .
C(7) C -0.1044(3) -0.3349(3) -0.1814(2) 0.0381(5) Uani 1.00 1 d . . .
C(8) C 0.2685(3) 0.0530(3) 0.1441(3) 0.0413(6) Uani 1.00 1 d . . .
C(9) C 0.4912(2) 0.1753(3) 0.4394(3) 0.0410(4) Uani 1.00 1 d . . .
C(10) C 0.2441(3) -0.1106(3) 0.3220(3) 0.0420(6) Uani 1.00 1 d . . .
C(11) C 0.2798(2) 0.5036(2) 0.6662(2) 0.0280(4) Uani 1.00 1 d . . .
C(12) C 0.3613(2) 0.5875(2) 0.8210(2) 0.0296(4) Uani 1.00 1 d . . .
C(13) C 0.2863(2) 0.4458(2) 0.7570(2) 0.0272(4) Uani 1.00 1 d . . .
C(14) C 0.3091(3) 0.5865(3) 0.6508(3) 0.0436(6) Uani 1.00 1 d . . .
C(15) C 0.3256(3) 0.4514(3) 0.8582(3) 0.0416(5) Uani 1.00 1 d . . .
H(1) H -0.0974 -0.5445 -0.1841 0.043 Uiso 1.00 1 c R . .
H(2) H -0.1085 -0.4221 -0.0004 0.044 Uiso 1.00 1 c R . .
H(3) H -0.2470 -0.4489 -0.1122 0.044 Uiso 1.00 1 c R . .
H(4) H -0.0761 -0.4449 -0.2858 0.042 Uiso 1.00 1 c R . .
H(5) H -0.2347 -0.3774 -0.2055 0.042 Uiso 1.00 1 c R . .
H(6) H -0.0914 -0.2613 -0.1694 0.043 Uiso 1.00 1 c R . .
H(7) H 0.1639 0.0152 0.0654 0.060 Uiso 1.00 1 c R . .
H(8) H 0.3186 0.1872 0.2703 0.060 Uiso 1.00 1 c R . .
H(9) H 0.3661 0.0184 0.0991 0.060 Uiso 1.00 1 c R . .
H(10) H 0.5904 0.1414 0.3966 0.037 Uiso 1.00 1 c R . .
H(11) H 0.4929 0.2832 0.5013 0.037 Uiso 1.00 1 c R . .
H(12) H 0.5111 0.2053 0.5256 0.036 Uiso 1.00 1 c R . .
H(13) H 0.3078 0.0186 0.4545 0.057 Uiso 1.00 1 c R . .
H(14) H 0.1307 -0.1711 0.2952 0.058 Uiso 1.00 1 c R . .
H(15) H 0.3268 -0.1745 0.2815 0.058 Uiso 1.00 1 c R . .
H(16) H 0.4493 0.7141 0.9442 0.030 Uiso 1.00 1 c R . .
H(17) H 0.2884 0.4882 0.5245 0.056 Uiso 1.00 1 c R . .
H(18) H 0.2208 0.6434 0.6833 0.057 Uiso 1.00 1 c R . .
H(19) H 0.4367 0.6804 0.7348 0.056 Uiso 1.00 1 c R . .
H(20) H 0.3278 0.5666 0.9803 0.051 Uiso 1.00 1 c R . .
H(21) H 0.2275 0.3458 0.7880 0.051 Uiso 1.00 1 c R . .
H(22) H 0.4464 0.4454 0.8707 0.051 Uiso 1.00 1 c R . .

loop_
_atom_site_aniso_label
_atom_site_aniso_U_11
_atom_site_aniso_U_22
_atom_site_aniso_U_33
_atom_site_aniso_U_12
_atom_site_aniso_U_13
_atom_site_aniso_U_23
Ti(1) 0.0200(2) 0.0200(2) 0.0217(2) 0.00826(15) 0.00921(15) 0.0188(2)
Cl(1) 0.0344(2) 0.0379(3) 0.0446(3) 0.0157(2) 0.0216(2) 0.0381(2)
Cl(2) 0.0288(2) 0.0383(3) 0.0381(3) 0.0156(2) 0.0129(2) 0.0352(2)
N(1) 0.0280(7) 0.0228(7) 0.0241(7) 0.0111(6) 0.0117(6) 0.0210(7)
N(2) 0.0287(7) 0.0246(7) 0.0251(7) 0.0109(6) 0.0129(6) 0.0224(7)
C(1) 0.0257(8) 0.0208(8) 0.0237(8) 0.0104(7) 0.0107(7) 0.0191(8)
C(2) 0.0263(8) 0.0228(8) 0.0223(8) 0.0120(7) 0.0120(7) 0.0195(8)
C(3) 0.0278(8) 0.0248(8) 0.0268(8) 0.0141(7) 0.0161(7) 0.0228(8)
C(4) 0.0223(8) 0.0227(8) 0.0239(8) 0.0124(7) 0.0120(6) 0.0194(8)
C(5) 0.0325(9) 0.0238(8) 0.0243(8) 0.0164(7) 0.0141(7) 0.0212(8)
C(6) 0.0430(11) 0.0265(9) 0.0386(10) 0.0108(8) 0.0171(9) 0.0280(9)
C(7) 0.0410(10) 0.0367(10) 0.0274(9) 0.0171(8) 0.0128(8) 0.0275(9)
C(8) 0.0519(12) 0.0449(12) 0.0519(12) 0.0246(10) 0.0335(10) 0.0448(12)
C(9) 0.0234(9) 0.0322(10) 0.0336(10) 0.0116(8) 0.0108(8) 0.0253(9)
C(10) 0.0574(13) 0.0459(12) 0.0403(11) 0.0289(10) 0.0220(10) 0.0400(11)
C(11) 0.0308(9) 0.0217(8) 0.0299(9) 0.0120(7) 0.0152(7) 0.0225(8)
C(12) 0.0297(9) 0.0204(8) 0.0231(8) 0.0088(7) 0.0105(7) 0.0176(8)
C(13) 0.0277(8) 0.0258(9) 0.0232(8) 0.0111(7) 0.0120(7) 0.0211(8)
C(14) 0.0585(13) 0.0350(11) 0.0459(12) 0.0168(10) 0.0227(10) 0.0370(11)
C(15) 0.0485(12) 0.0438(12) 0.0330(10) 0.0150(10) 0.0142(9) 0.0347(10)

loop_
_atom_type_symbol
_atom_type_description
_atom_type_scat_dispersion_real
_atom_type_scat_dispersion_imag
_atom_type_scat_source
C C 0.003 0.002
;
International Tables for Crystallography
(1992, Vol. C, Tables 4.2.6.8 and 6.1.1.4)
;
H H 0.000 0.000
;
International Tables for Crystallography
(1992, Vol. C, Table 6.1.1.4)
;
N N 0.006 0.003
;
International Tables for Crystallography
(1992, Vol. C, Tables 4.2.6.8 and 6.1.1.4)
;
Cl Cl 0.148 0.159
;
International Tables for Crystallography
(1992, Vol. C, Tables 4.2.6.8 and 6.1.1.4)
;
Ti Ti 0.278 0.446
;
International Tables for Crystallography
(1992, Vol. C, Tables 4.2.6.8 and 6.1.1.4)
;

loop_
_geom_angle_atom_site_label_1
_geom_angle_atom_site_label_2
_geom_angle_atom_site_label_3
_geom_angle
_geom_angle_publ_flag
_geom_angle_site_symmetry_1
_geom_angle_site_symmetry_2
_geom_angle_site_symmetry_3
Cl(1) Ti(1) Cl(2) 97.24(3) yes . . .
Cl(1) Ti(1) N(1) 123.90(8) yes . . .
Cl(1) Ti(1) N(2) 92.48(10) yes . . .
Cl(1) Ti(1) C(1) 84.02(9) yes . . .
Cl(1) Ti(1) C(2) 111.18(9) yes . . .
Cl(1) Ti(1) C(3) 142.12(9) yes . . .
Cl(1) Ti(1) C(4) 125.27(13) yes . . .
Cl(1) Ti(1) C(5) 91.19(10) yes . . .
Cl(2) Ti(1) N(1) 91.27(9) yes . . .
Cl(2) Ti(1) N(2) 122.05(9) yes . . .
Cl(2) Ti(1) C(1) 109.02(8) yes . . .
Cl(2) Ti(1) C(2) 84.52(9) yes . . .
Cl(2) Ti(1) C(3) 95.22(10) yes . . .
Cl(2) Ti(1) C(4) 130.08(12) yes . . .
Cl(2) Ti(1) C(5) 142.15(7) yes . . .
N(1) Ti(1) N(2) 39.87(16) yes . . .
N(1) Ti(1) C(1) 143.78(7) yes . . .
N(1) Ti(1) C(2) 124.82(12) yes . . .
N(1) Ti(1) C(3) 91.31(9) yes . . .
N(1) Ti(1) C(4) 85.67(7) yes . . .
N(1) Ti(1) C(5) 114.21(7) yes . . .
N(2) Ti(1) C(1) 128.82(12) yes . . .
N(2) Ti(1) C(2) 142.56(6) yes . . .
N(2) Ti(1) C(3) 110.63(7) yes . . .
N(2) Ti(1) C(4) 84.52(6) yes . . .
N(2) Ti(1) C(5) 94.19(9) yes . . .
C(1) Ti(1) C(2) 34.45(16) yes . . .
C(1) Ti(1) C(3) 58.10(13) yes . . .
C(1) Ti(1) C(4) 58.23(7) yes . . .
C(1) Ti(1) C(5) 35.22(7) yes . . .
C(2) Ti(1) C(3) 35.06(7) yes . . .
C(2) Ti(1) C(4) 58.23(7) yes . . .
C(2) Ti(1) C(5) 58.18(13) yes . . .
C(3) Ti(1) C(4) 35.28(14) yes . . .
C(3) Ti(1) C(5) 58.64(16) yes . . .
C(4) Ti(1) C(5) 35.15(14) yes . . .
Ti(1) N(1) N(2) 69.58(13) yes . . .
Ti(1) N(1) C(11) 172.80(17) yes . . .
N(2) N(1) C(11) 108.5(2) yes . . .
Ti(1) N(2) N(1) 70.55(12) yes . . .
Ti(1) N(2) C(13) 172.82(15) yes . . .
N(1) N(2) C(13) 108.7(2) yes . . .
Ti(1) C(1) C(2) 72.85(14) yes . . .
Ti(1) C(1) C(5) 71.45(13) yes . . .
Ti(1) C(1) C(6) 125.56(16) yes . . .
C(2) C(1) C(5) 108.2(2) yes . . .
C(2) C(1) C(6) 124.9(2) yes . . .
C(5) C(1) C(6) 126.7(4) yes . . .
Ti(1) C(2) C(1) 72.70(14) yes . . .
Ti(1) C(2) C(3) 71.26(12) yes . . .
Ti(1) C(2) C(7) 126.31(16) yes . . .
C(1) C(2) C(3) 108.2(2) yes . . .
C(1) C(2) C(7) 124.9(2) yes . . .
C(3) C(2) C(7) 126.7(4) yes . . .
Ti(1) C(3) C(2) 73.68(16) yes . . .
Ti(1) C(3) C(4) 72.79(18) yes . . .
Ti(1) C(3) C(8) 121.99(18) yes . . .
C(2) C(3) C(4) 108.0(4) yes . . .
C(2) C(3) C(8) 126.9(3) yes . . .
C(4) C(3) C(8) 125.0(2) yes . . .
Ti(1) C(4) C(3) 71.93(13) yes . . .
Ti(1) C(4) C(5) 72.18(13) yes . . .
Ti(1) C(4) C(9) 123.05(12) yes . . .
C(3) C(4) C(5) 107.8(2) yes . . .
C(3) C(4) C(9) 125.9(4) yes . . .
C(5) C(4) C(9) 126.3(4) yes . . .
Ti(1) C(5) C(1) 73.33(17) yes . . .
Ti(1) C(5) C(4) 72.67(18) yes . . .
Ti(1) C(5) C(10) 120.69(17) yes . . .
C(1) C(5) C(4) 107.7(3) yes . . .
C(1) C(5) C(10) 126.5(3) yes . . .
C(4) C(5) C(10) 125.7(2) yes . . .
N(1) C(11) C(12) 108.3(4) yes . . .
N(1) C(11) C(14) 121.7(3) yes . . .
C(12) C(11) C(14) 130.0(2) yes . . .
C(11) C(12) C(13) 106.3(2) yes . . .
N(2) C(13) C(12) 108.1(4) yes . . .
N(2) C(13) C(15) 121.5(3) yes . . .
C(12) C(13) C(15) 130.41(18) yes . . .
C(1) C(6) H(1) 109.5 no . . .
C(1) C(6) H(2) 109.5 no . . .
C(1) C(6) H(3) 109.5 no . . .
H(1) C(6) H(2) 109.5 no . . .
H(1) C(6) H(3) 109.5 no . . .
H(2) C(6) H(3) 109.5 no . . .
C(2) C(7) H(4) 109.5 no . . .
C(2) C(7) H(5) 109.5 no . . .
C(2) C(7) H(6) 109.5 no . . .
H(4) C(7) H(5) 109.5 no . . .
H(4) C(7) H(6) 109.5 no . . .
H(5) C(7) H(6) 109.5 no . . .
C(3) C(8) H(7) 109.5 no . . .
C(3) C(8) H(8) 109.5 no . . .
C(3) C(8) H(9) 109.5 no . . .
H(7) C(8) H(8) 109.5 no . . .
H(7) C(8) H(9) 109.5 no . . .
H(8) C(8) H(9) 109.5 no . . .
C(4) C(9) H(10) 109.5 no . . .
C(4) C(9) H(11) 109.5 no . . .
C(4) C(9) H(12) 109.5 no . . .
H(10) C(9) H(11) 109.5 no . . .
H(10) C(9) H(12) 109.5 no . . .
H(11) C(9) H(12) 109.5 no . . .
C(5) C(10) H(13) 109.5 no . . .
C(5) C(10) H(14) 109.5 no . . .
C(5) C(10) H(15) 109.5 no . . .
H(13) C(10) H(14) 109.5 no . . .
H(13) C(10) H(15) 109.5 no . . .
H(14) C(10) H(15) 109.5 no . . .
C(11) C(12) H(16) 126.8 no . . .
C(13) C(12) H(16) 126.8 no . . .
C(11) C(14) H(17) 109.5 no . . .
C(11) C(14) H(18) 109.5 no . . .
C(11) C(14) H(19) 109.5 no . . .
H(17) C(14) H(18) 109.5 no . . .
H(17) C(14) H(19) 109.5 no . . .
H(18) C(14) H(19) 109.5 no . . .
C(13) C(15) H(20) 109.5 no . . .
C(13) C(15) H(21) 109.5 no . . .
C(13) C(15) H(22) 109.5 no . . .
H(20) C(15) H(21) 109.5 no . . .
H(20) C(15) H(22) 109.5 no . . .
H(21) C(15) H(22) 109.5 no . . .

loop_
_geom_bond_atom_site_label_1
_geom_bond_atom_site_label_2
_geom_bond_distance
_geom_bond_publ_flag
_geom_bond_site_symmetry_1
_geom_bond_site_symmetry_2
Ti(1) Cl(1) 2.3047(13) yes . .
Ti(1) Cl(2) 2.3027(13) yes . .
Ti(1) C(1) 2.376(2) yes . .
Ti(1) C(2) 2.378(2) yes . .
Ti(1) C(3) 2.347(3) yes . .
Ti(1) C(4) 2.3581(19) yes . .
Ti(1) C(5) 2.352(3) yes . .
N(1) N(2) 1.381(6) yes . .
N(1) C(11) 1.339(2) yes . .
N(2) C(13) 1.337(2) yes . .
C(1) C(2) 1.408(7) yes . .
C(1) C(5) 1.431(2) yes . .
C(1) C(6) 1.496(4) yes . .
C(2) C(3) 1.423(2) yes . .
C(2) C(7) 1.497(4) yes . .
C(3) C(4) 1.426(6) yes . .
C(3) C(8) 1.492(8) yes . .
C(4) C(5) 1.422(6) yes . .
C(4) C(9) 1.4903(19) yes . .
C(5) C(10) 1.498(7) yes . .
C(11) C(12) 1.392(5) yes . .
C(11) C(14) 1.500(8) yes . .
C(12) C(13) 1.399(6) yes . .
C(13) C(15) 1.491(8) yes . .
C(6) H(1) 0.970 no . .
C(6) H(2) 0.970 no . .
C(6) H(3) 0.970 no . .
C(7) H(4) 0.970 no . .
C(7) H(5) 0.970 no . .
C(7) H(6) 0.970 no . .
C(8) H(7) 0.950 no . .
C(8) H(8) 0.950 no . .
C(8) H(9) 0.950 no . .
C(9) H(10) 0.950 no . .
C(9) H(11) 0.950 no . .
C(9) H(12) 0.950 no . .
C(10) H(13) 0.950 no . .
C(10) H(14) 0.950 no . .
C(10) H(15) 0.950 no . .
C(12) H(16) 0.940 no . .
C(14) H(17) 0.950 no . .
C(14) H(18) 0.950 no . .
C(14) H(19) 0.950 no . .
C(15) H(20) 0.950 no . .
C(15) H(21) 0.950 no . .
C(15) H(22) 0.950 no . .

loop_
_geom_contact_atom_site_label_1
_geom_contact_atom_site_label_2
_geom_contact_distance
_geom_contact_publ_flag
_geom_contact_site_symmetry_1
_geom_contact_site_symmetry_2
Ti(1) N(1) 2.0310(19) ? . .
Ti(1) N(2) 2.0186(16) ? . .
Ti(1) C(11) 3.364(2) ? . .
Ti(1) C(13) 3.3494(18) ? . .
Cl(1) N(2) 3.129(2) ? . .
Cl(1) C(9) 3.598(3) ? . 1_455
Cl(2) N(1) 3.1040(16) ? . .
N(1) Ti(1) 2.0310(19) ? . .
N(1) Cl(2) 3.1040(16) ? . .
N(1) C(3) 3.139(2) ? . .
N(1) C(4) 2.994(3) ? . .
N(1) C(8) 3.456(4) ? . .
N(1) C(9) 3.180(3) ? . .
N(2) Ti(1) 2.0186(16) ? . .
N(2) Cl(1) 3.129(2) ? . .
N(2) C(3) 3.594(3) ? . .
N(2) C(4) 2.954(2) ? . .
N(2) C(5) 3.209(2) ? . .
N(2) C(9) 3.109(3) ? . .
N(2) C(10) 3.585(5) ? . .
C(2) C(12) 3.447(2) ? . 1_544
C(3) N(1) 3.139(2) ? . .
C(3) N(2) 3.594(3) ? . .
C(3) C(12) 3.509(2) ? . 1_544
C(4) N(1) 2.994(3) ? . .
C(4) N(2) 2.954(2) ? . .
C(5) N(2) 3.209(2) ? . .
C(8) N(1) 3.456(4) ? . .
C(9) Cl(1) 3.598(3) ? . 1_655
C(9) N(1) 3.180(3) ? . .
C(9) N(2) 3.109(3) ? . .
C(9) C(11) 3.546(4) ? . .
C(9) C(13) 3.439(3) ? . .
C(10) N(2) 3.585(5) ? . .
C(11) Ti(1) 3.364(2) ? . .
C(11) C(9) 3.546(4) ? . .
C(12) C(2) 3.447(2) ? . 1_566
C(12) C(3) 3.509(2) ? . 1_566
C(13) Ti(1) 3.3494(18) ? . .
C(13) C(9) 3.439(3) ? . .
Cl(1) H(10) 2.858 ? . 1_455
Cl(1) H(12) 3.598 ? . 1_455
Cl(1) H(13) 3.498 ? . 2_556
Cl(1) H(14) 3.542 ? . 2_556
Cl(1) H(16) 3.326 ? . 1_444
Cl(1) H(20) 3.553 ? . 1_444
Cl(1) H(21) 3.167 ? . 2_556
Cl(1) H(22) 3.594 ? . 1_444
Cl(2) H(7) 3.097 ? . 2_555
Cl(2) H(9) 3.175 ? . 1_455
Cl(2) H(9) 3.460 ? . 2_555
Cl(2) H(10) 3.095 ? . 1_455
Cl(2) H(16) 2.919 ? . 1_444
Cl(2) H(18) 3.236 ? . 2_566
Cl(2) H(19) 3.312 ? . 1_444
N(1) H(4) 3.002 ? . 1_566
N(1) H(8) 2.930 ? . .
N(1) H(11) 2.679 ? . .
N(1) H(12) 3.409 ? . .
N(2) H(1) 3.306 ? . 1_566
N(2) H(4) 3.442 ? . 1_566
N(2) H(11) 2.913 ? . .
N(2) H(12) 2.960 ? . .
N(2) H(13) 3.116 ? . .
C(1) H(20) 3.233 ? . 1_544
C(2) H(16) 3.447 ? . 1_544
C(3) H(16) 3.139 ? . 1_544
C(4) H(16) 3.218 ? . 1_544
C(5) H(20) 3.007 ? . 1_544
C(6) H(12) 3.218 ? . 1_444
C(6) H(14) 3.504 ? . 2_545
C(6) H(15) 3.541 ? . 2_545
C(6) H(20) 3.417 ? . 1_544
C(6) H(22) 3.283 ? . 1_444
C(7) H(7) 3.586 ? . 2_555
C(7) H(11) 3.325 ? . 1_444
C(7) H(17) 3.419 ? . 2_555
C(7) H(18) 3.355 ? . 1_544
C(8) H(6) 3.306 ? . 2_555
C(8) H(17) 3.281 ? . .
C(8) H(18) 3.446 ? . 1_544
C(8) H(19) 3.080 ? . 2_666
C(9) H(1) 3.437 ? . 1_666
C(9) H(3) 3.240 ? . 1_666
C(9) H(5) 3.296 ? . 1_666
C(10) H(1) 3.566 ? . 2_545
C(10) H(2) 3.577 ? . 2_545
C(10) H(20) 3.009 ? . 1_544
C(11) H(4) 2.927 ? . 1_566
C(11) H(5) 3.431 ? . 1_666
C(11) H(8) 3.249 ? . .
C(11) H(11) 2.779 ? . .
C(12) H(3) 3.293 ? . 1_666
C(12) H(4) 3.324 ? . 1_566
C(12) H(5) 3.259 ? . 1_666
C(12) H(9) 3.584 ? . 1_566
C(12) H(11) 3.081 ? . .
C(12) H(12) 3.563 ? . .
C(13) H(1) 3.190 ? . 1_566
C(13) H(3) 3.311 ? . 1_666
C(13) H(11) 3.133 ? . .
C(13) H(12) 3.050 ? . .
C(13) H(13) 3.480 ? . .
C(14) H(4) 3.384 ? . 1_566
C(14) H(5) 3.597 ? . 1_666
C(14) H(8) 3.153 ? . .
C(14) H(8) 3.452 ? . 2_666
C(14) H(9) 3.371 ? . 1_566
C(14) H(9) 3.497 ? . 2_666
C(14) H(11) 3.508 ? . .
C(15) H(1) 3.241 ? . 1_566
C(15) H(2) 3.260 ? . 2_556
C(15) H(3) 3.310 ? . 1_666
C(15) H(12) 3.489 ? . .
C(15) H(13) 3.305 ? . .
C(15) H(15) 3.288 ? . 1_566
C(15) H(20) 3.599 ? . 2_667
C(15) H(22) 3.053 ? . 2_667
H(1) N(2) 3.306 ? . 1_544
H(1) C(9) 3.437 ? . 1_444
H(1) C(10) 3.566 ? . 2_545
H(1) C(13) 3.190 ? . 1_544
H(1) C(15) 3.241 ? . 1_544
H(1) H(2) 3.533 ? . 2_545
H(1) H(10) 3.295 ? . 1_444
H(1) H(11) 3.579 ? . 1_444
H(1) H(12) 2.918 ? . 1_444
H(1) H(14) 2.966 ? . 2_545
H(1) H(15) 3.292 ? . 2_545
H(1) H(20) 3.057 ? . 1_544
H(1) H(21) 2.993 ? . 1_544
H(2) C(10) 3.577 ? . 2_545
H(2) C(15) 3.260 ? . 2_556
H(2) H(1) 3.533 ? . 2_545
H(2) H(2) 3.032 ? . 2_545
H(2) H(14) 3.172 ? . 2_545
H(2) H(15) 3.116 ? . 2_545
H(2) H(20) 3.415 ? . 1_544
H(2) H(20) 2.951 ? . 2_556
H(2) H(21) 2.739 ? . 2_556
H(2) H(22) 3.128 ? . 1_444
H(3) C(9) 3.240 ? . 1_444
H(3) C(12) 3.293 ? . 1_444
H(3) C(13) 3.311 ? . 1_444
H(3) C(15) 3.310 ? . 1_444
H(3) H(10) 3.512 ? . 1_444
H(3) H(11) 3.093 ? . 1_444
H(3) H(12) 2.658 ? . 1_444
H(3) H(16) 3.189 ? . 1_444
H(3) H(22) 2.604 ? . 1_444
H(4) N(1) 3.002 ? . 1_544
H(4) N(2) 3.442 ? . 1_544
H(4) C(11) 2.927 ? . 1_544
H(4) C(12) 3.324 ? . 1_544
H(4) C(14) 3.384 ? . 1_544
H(4) H(10) 3.296 ? . 1_444
H(4) H(11) 3.192 ? . 1_444
H(4) H(17) 3.287 ? . 2_555
H(4) H(18) 2.879 ? . 1_544
H(5) C(9) 3.296 ? . 1_444
H(5) C(11) 3.431 ? . 1_444
H(5) C(12) 3.259 ? . 1_444
H(5) C(14) 3.597 ? . 1_444
H(5) H(10) 3.403 ? . 1_444
H(5) H(11) 2.602 ? . 1_444
H(5) H(12) 3.424 ? . 1_444
H(5) H(16) 3.127 ? . 1_444
H(5) H(17) 3.534 ? . 2_555
H(5) H(19) 3.026 ? . 1_444
H(6) C(8) 3.306 ? . 2_555
H(6) H(7) 2.687 ? . 2_555
H(6) H(8) 3.080 ? . 2_555
H(6) H(17) 2.908 ? . 2_555
H(6) H(18) 3.077 ? . 1_544
H(6) H(19) 3.441 ? . 1_444
H(7) Cl(2) 3.097 ? . 2_555
H(7) C(7) 3.586 ? . 2_555
H(7) H(6) 2.687 ? . 2_555
H(7) H(7) 2.726 ? . 2_555
H(7) H(17) 3.433 ? . .
H(7) H(18) 3.233 ? . 1_544
H(7) H(19) 3.297 ? . 2_666
H(8) N(1) 2.930 ? . .
H(8) C(11) 3.249 ? . .
H(8) C(14) 3.153 ? . .
H(8) C(14) 3.452 ? . 2_666
H(8) H(6) 3.080 ? . 2_555
H(8) H(17) 2.411 ? . .
H(8) H(17) 3.402 ? . 2_666
H(8) H(19) 3.556 ? . .
H(8) H(19) 2.732 ? . 2_666
H(9) Cl(2) 3.175 ? . 1_655
H(9) Cl(2) 3.460 ? . 2_555
H(9) C(12) 3.584 ? . 1_544
H(9) C(14) 3.371 ? . 1_544
H(9) C(14) 3.497 ? . 2_666
H(9) H(16) 3.076 ? . 1_544
H(9) H(18) 2.945 ? . 1_544
H(9) H(18) 3.535 ? . 2_666
H(9) H(19) 3.115 ? . 1_544
H(9) H(19) 2.738 ? . 2_666
H(10) Cl(1) 2.858 ? . 1_655
H(10) Cl(2) 3.095 ? . 1_655
H(10) H(1) 3.295 ? . 1_666
H(10) H(3) 3.512 ? . 1_666
H(10) H(4) 3.296 ? . 1_666
H(10) H(5) 3.403 ? . 1_666
H(10) H(16) 3.239 ? . 1_544
H(11) N(1) 2.679 ? . .
H(11) N(2) 2.913 ? . .
H(11) C(7) 3.325 ? . 1_666
H(11) C(11) 2.779 ? . .
H(11) C(12) 3.081 ? . .
H(11) C(13) 3.133 ? . .
H(11) C(14) 3.508 ? . .
H(11) H(1) 3.579 ? . 1_666
H(11) H(3) 3.093 ? . 1_666
H(11) H(4) 3.192 ? . 1_666
H(11) H(5) 2.602 ? . 1_666
H(11) H(17) 3.394 ? . .
H(12) Cl(1) 3.598 ? . 1_655
H(12) N(1) 3.409 ? . .
H(12) N(2) 2.960 ? . .
H(12) C(6) 3.218 ? . 1_666
H(12) C(12) 3.563 ? . .
H(12) C(13) 3.050 ? . .
H(12) C(15) 3.489 ? . .
H(12) H(1) 2.918 ? . 1_666
H(12) H(3) 2.658 ? . 1_666
H(12) H(5) 3.424 ? . 1_666
H(12) H(15) 3.516 ? . 2_656
H(12) H(22) 3.075 ? . .
H(13) Cl(1) 3.498 ? . 2_556
H(13) N(2) 3.116 ? . .
H(13) C(13) 3.480 ? . .
H(13) C(15) 3.305 ? . .
H(13) H(13) 3.400 ? . 2_656
H(13) H(15) 3.027 ? . 2_656
H(13) H(21) 2.961 ? . .
H(13) H(22) 3.074 ? . .
H(14) Cl(1) 3.542 ? . 2_556
H(14) C(6) 3.504 ? . 2_545
H(14) H(1) 2.966 ? . 2_545
H(14) H(2) 3.172 ? . 2_545
H(14) H(20) 3.376 ? . 1_544
H(14) H(21) 2.884 ? . 2_556
H(15) C(6) 3.541 ? . 2_545
H(15) C(15) 3.288 ? . 1_544
H(15) H(1) 3.292 ? . 2_545
H(15) H(2) 3.116 ? . 2_545
H(15) H(12) 3.516 ? . 2_656
H(15) H(13) 3.027 ? . 2_656
H(15) H(15) 3.403 ? . 2_656
H(15) H(20) 2.347 ? . 1_544
H(15) H(22) 3.344 ? . 2_656
H(16) Cl(1) 3.326 ? . 1_666
H(16) Cl(2) 2.919 ? . 1_666
H(16) C(2) 3.447 ? . 1_566
H(16) C(3) 3.139 ? . 1_566
H(16) C(4) 3.218 ? . 1_566
H(16) H(3) 3.189 ? . 1_666
H(16) H(5) 3.127 ? . 1_666
H(16) H(9) 3.076 ? . 1_566
H(16) H(10) 3.239 ? . 1_566
H(17) C(7) 3.419 ? . 2_555
H(17) C(8) 3.281 ? . .
H(17) H(4) 3.287 ? . 2_555
H(17) H(5) 3.534 ? . 2_555
H(17) H(6) 2.908 ? . 2_555
H(17) H(7) 3.433 ? . .
H(17) H(8) 2.411 ? . .
H(17) H(8) 3.402 ? . 2_666
H(17) H(11) 3.394 ? . .
H(17) H(17) 3.512 ? . 2_666
H(17) H(19) 3.558 ? . 2_666
H(18) Cl(2) 3.236 ? . 2_566
H(18) C(7) 3.355 ? . 1_566
H(18) C(8) 3.446 ? . 1_566
H(18) H(4) 2.879 ? . 1_566
H(18) H(6) 3.077 ? . 1_566
H(18) H(7) 3.233 ? . 1_566
H(18) H(9) 2.945 ? . 1_566
H(18) H(9) 3.535 ? . 2_666
H(18) H(18) 3.484 ? . 2_566
H(19) Cl(2) 3.312 ? . 1_666
H(19) C(8) 3.080 ? . 2_666
H(19) H(5) 3.026 ? . 1_666
H(19) H(6) 3.441 ? . 1_666
H(19) H(7) 3.297 ? . 2_666
H(19) H(8) 3.556 ? . .
H(19) H(8) 2.732 ? . 2_666
H(19) H(9) 3.115 ? . 1_566
H(19) H(9) 2.738 ? . 2_666
H(19) H(17) 3.558 ? . 2_666
H(20) Cl(1) 3.553 ? . 1_666
H(20) C(1) 3.233 ? . 1_566
H(20) C(5) 3.007 ? . 1_566
H(20) C(6) 3.417 ? . 1_566
H(20) C(10) 3.009 ? . 1_566
H(20) C(15) 3.599 ? . 2_667
H(20) H(1) 3.057 ? . 1_566
H(20) H(2) 3.415 ? . 1_566
H(20) H(2) 2.951 ? . 2_556
H(20) H(14) 3.376 ? . 1_566
H(20) H(15) 2.347 ? . 1_566
H(20) H(22) 2.847 ? . 2_667
H(21) Cl(1) 3.167 ? . 2_556
H(21) H(1) 2.993 ? . 1_566
H(21) H(2) 2.739 ? . 2_556
H(21) H(13) 2.961 ? . .
H(21) H(14) 2.884 ? . 2_556
H(21) H(22) 3.205 ? . 2_667
H(22) Cl(1) 3.594 ? . 1_666
H(22) C(6) 3.283 ? . 1_666
H(22) C(15) 3.053 ? . 2_667
H(22) H(2) 3.128 ? . 1_666
H(22) H(3) 2.604 ? . 1_666
H(22) H(12) 3.075 ? . .
H(22) H(13) 3.074 ? . .
H(22) H(15) 3.344 ? . 2_656
H(22) H(20) 2.847 ? . 2_667
H(22) H(21) 3.205 ? . 2_667
H(22) H(22) 2.623 ? . 2_667

loop_
_geom_torsion_atom_site_label_1
_geom_torsion_atom_site_label_2
_geom_torsion_atom_site_label_3
_geom_torsion_atom_site_label_4
_geom_torsion
_geom_torsion_publ_flag
_geom_torsion_site_symmetry_1
_geom_torsion_site_symmetry_2
_geom_torsion_site_symmetry_3
_geom_torsion_site_symmetry_4
Cl(1) Ti(1) N(1) N(2) 43.67(12) ? . . . .
Cl(1) Ti(1) N(1) C(11) 120(2) ? . . . .
Cl(1) Ti(1) N(2) N(1) -145.00(9) ? . . . .
Cl(1) Ti(1) N(2) C(13) 130(2) ? . . . .
Cl(1) Ti(1) C(1) C(2) 142.67(9) ? . . . .
Cl(1) Ti(1) C(1) C(5) -100.6(2) ? . . . .
Cl(1) Ti(1) C(1) C(6) 21.7(3) ? . . . .
Cl(1) Ti(1) C(2) C(1) -40.30(11) ? . . . .
Cl(1) Ti(1) C(2) C(3) -157.1(2) ? . . . .
Cl(1) Ti(1) C(2) C(7) 80.7(3) ? . . . .
Cl(1) Ti(1) C(3) C(2) 36.2(3) ? . . . .
Cl(1) Ti(1) C(3) C(4) -79.13(15) ? . . . .
Cl(1) Ti(1) C(3) C(8) 159.89(14) ? . . . .
Cl(1) Ti(1) C(4) C(3) 132.39(17) ? . . . .
Cl(1) Ti(1) C(4) C(5) 16.13(18) ? . . . .
Cl(1) Ti(1) C(4) C(9) -106.1(4) ? . . . .
Cl(1) Ti(1) C(5) C(1) 77.9(2) ? . . . .
Cl(1) Ti(1) C(5) C(4) -166.89(16) ? . . . .
Cl(1) Ti(1) C(5) C(10) -45.15(16) ? . . . .
Cl(2) Ti(1) N(1) N(2) 143.27(9) ? . . . .
Cl(2) Ti(1) N(1) C(11) -141(2) ? . . . .
Cl(2) Ti(1) N(2) N(1) -44.87(12) ? . . . .
Cl(2) Ti(1) N(2) C(13) -130(2) ? . . . .
Cl(2) Ti(1) C(1) C(2) 47.06(10) ? . . . .
Cl(2) Ti(1) C(1) C(5) 163.7(2) ? . . . .
Cl(2) Ti(1) C(1) C(6) -73.9(3) ? . . . .
Cl(2) Ti(1) C(2) C(1) -135.95(9) ? . . . .
Cl(2) Ti(1) C(2) C(3) 107.2(2) ? . . . .
Cl(2) Ti(1) C(2) C(7) -15.0(3) ? . . . .
Cl(2) Ti(1) C(3) C(2) -72.7(2) ? . . . .
Cl(2) Ti(1) C(3) C(4) 172.00(16) ? . . . .
Cl(2) Ti(1) C(3) C(8) 51.02(18) ? . . . .
Cl(2) Ti(1) C(4) C(3) -10.44(19) ? . . . .
Cl(2) Ti(1) C(4) C(5) -126.70(18) ? . . . .
Cl(2) Ti(1) C(4) C(9) 111.1(4) ? . . . .
Cl(2) Ti(1) C(5) C(1) -25.5(3) ? . . . .
Cl(2) Ti(1) C(5) C(4) 89.70(15) ? . . . .
Cl(2) Ti(1) C(5) C(10) -148.57(13) ? . . . .
N(1) Ti(1) N(2) C(13) -85(2) ? . . . .
N(2) Ti(1) N(1) C(11) 76(2) ? . . . .
N(1) Ti(1) C(1) C(2) -73.6(2) ? . . . .
N(1) Ti(1) C(1) C(5) 43.1(4) ? . . . .
N(1) Ti(1) C(1) C(6) 165.4(3) ? . . . .
C(1) Ti(1) N(1) N(2) -91.2(2) ? . . . .
C(1) Ti(1) N(1) C(11) -15(2) ? . . . .
N(1) Ti(1) C(2) C(1) 136.32(14) ? . . . .
N(1) Ti(1) C(2) C(3) 19.5(3) ? . . . .
N(1) Ti(1) C(2) C(7) -102.7(3) ? . . . .
C(2) Ti(1) N(1) N(2) -132.53(15) ? . . . .
C(2) Ti(1) N(1) C(11) -57(2) ? . . . .
N(1) Ti(1) C(3) C(2) -164.1(2) ? . . . .
N(1) Ti(1) C(3) C(4) 80.60(19) ? . . . .
N(1) Ti(1) C(3) C(8) -40.4(2) ? . . . .
C(3) Ti(1) N(1) N(2) -121.48(14) ? . . . .
C(3) Ti(1) N(1) C(11) -46(2) ? . . . .
N(1) Ti(1) C(4) C(3) -98.4(2) ? . . . .
N(1) Ti(1) C(4) C(5) 145.3(2) ? . . . .
N(1) Ti(1) C(4) C(9) 23.1(4) ? . . . .
C(4) Ti(1) N(1) N(2) -86.63(15) ? . . . .
C(4) Ti(1) N(1) C(11) -11(2) ? . . . .
N(1) Ti(1) C(5) C(1) -153.7(2) ? . . . .
N(1) Ti(1) C(5) C(4) -38.5(2) ? . . . .
N(1) Ti(1) C(5) C(10) 83.2(2) ? . . . .
C(5) Ti(1) N(1) N(2) -65.57(16) ? . . . .
C(5) Ti(1) N(1) C(11) 10(2) ? . . . .
N(2) Ti(1) C(1) C(2) -128.96(16) ? . . . .
N(2) Ti(1) C(1) C(5) -12.3(3) ? . . . .
N(2) Ti(1) C(1) C(6) 110.0(3) ? . . . .
C(1) Ti(1) N(2) N(1) 130.69(16) ? . . . .
C(1) Ti(1) N(2) C(13) 46(3) ? . . . .
N(2) Ti(1) C(2) C(1) 85.3(2) ? . . . .
N(2) Ti(1) C(2) C(3) -31.5(4) ? . . . .
N(2) Ti(1) C(2) C(7) -153.7(3) ? . . . .
C(2) Ti(1) N(2) N(1) 84.3(2) ? . . . .
C(2) Ti(1) N(2) C(13) -1(2) ? . . . .
N(2) Ti(1) C(3) C(2) 160.2(2) ? . . . .
N(2) Ti(1) C(3) C(4) 44.9(2) ? . . . .
N(2) Ti(1) C(3) C(8) -76.1(2) ? . . . .
C(3) Ti(1) N(2) N(1) 65.64(16) ? . . . .
C(3) Ti(1) N(2) C(13) -19(3) ? . . . .
N(2) Ti(1) C(4) C(3) -138.5(2) ? . . . .
N(2) Ti(1) C(4) C(5) 105.3(2) ? . . . .
N(2) Ti(1) C(4) C(9) -16.9(4) ? . . . .
C(4) Ti(1) N(2) N(1) 89.80(15) ? . . . .
C(4) Ti(1) N(2) C(13) 5(2) ? . . . .
N(2) Ti(1) C(5) C(1) 170.4(2) ? . . . .
N(2) Ti(1) C(5) C(4) -74.32(19) ? . . . .
N(2) Ti(1) C(5) C(10) 47.4(2) ? . . . .
C(5) Ti(1) N(2) N(1) 123.63(14) ? . . . .
C(5) Ti(1) N(2) C(13) 39(2) ? . . . .
C(1) Ti(1) C(2) C(3) -116.8(2) ? . . . .
C(1) Ti(1) C(2) C(7) 121.0(3) ? . . . .
C(2) Ti(1) C(1) C(5) 116.7(2) ? . . . .
C(2) Ti(1) C(1) C(6) -121.0(3) ? . . . .
C(1) Ti(1) C(3) C(2) 36.5(2) ? . . . .
C(1) Ti(1) C(3) C(4) -78.8(2) ? . . . .
C(1) Ti(1) C(3) C(8) 160.2(2) ? . . . .
C(3) Ti(1) C(1) C(2) -37.13(13) ? . . . .
C(3) Ti(1) C(1) C(5) 79.6(2) ? . . . .
C(3) Ti(1) C(1) C(6) -158.1(4) ? . . . .
C(1) Ti(1) C(4) C(3) 78.41(19) ? . . . .
C(1) Ti(1) C(4) C(5) -37.85(18) ? . . . .
C(1) Ti(1) C(4) C(9) -160.1(5) ? . . . .
C(4) Ti(1) C(1) C(2) -78.92(18) ? . . . .
C(4) Ti(1) C(1) C(5) 37.8(2) ? . . . .
C(4) Ti(1) C(1) C(6) 160.1(4) ? . . . .
C(1) Ti(1) C(5) C(4) 115.2(3) ? . . . .
C(1) Ti(1) C(5) C(10) -123.0(3) ? . . . .
C(5) Ti(1) C(1) C(2) -116.7(2) ? . . . .
C(5) Ti(1) C(1) C(6) 122.3(5) ? . . . .
C(2) Ti(1) C(3) C(4) -115.3(3) ? . . . .
C(2) Ti(1) C(3) C(8) 123.7(3) ? . . . .
C(3) Ti(1) C(2) C(1) 116.8(2) ? . . . .
C(3) Ti(1) C(2) C(7) -122.2(5) ? . . . .
C(2) Ti(1) C(4) C(3) 37.65(18) ? . . . .
C(2) Ti(1) C(4) C(5) -78.61(18) ? . . . .
C(2) Ti(1) C(4) C(9) 159.2(5) ? . . . .
C(4) Ti(1) C(2) C(1) 78.94(18) ? . . . .
C(4) Ti(1) C(2) C(3) -37.9(2) ? . . . .
C(4) Ti(1) C(2) C(7) -160.1(4) ? . . . .
C(2) Ti(1) C(5) C(1) -36.5(2) ? . . . .
C(2) Ti(1) C(5) C(4) 78.7(2) ? . . . .
C(2) Ti(1) C(5) C(10) -159.5(2) ? . . . .
C(5) Ti(1) C(2) C(1) 37.33(13) ? . . . .
C(5) Ti(1) C(2) C(3) -79.5(2) ? . . . .
C(5) Ti(1) C(2) C(7) 158.3(4) ? . . . .
C(3) Ti(1) C(4) C(5) -116.26(19) ? . . . .
C(3) Ti(1) C(4) C(9) 121.5(5) ? . . . .
C(4) Ti(1) C(3) C(2) 115.3(3) ? . . . .
C(4) Ti(1) C(3) C(8) -121.0(2) ? . . . .
C(3) Ti(1) C(5) C(1) -77.9(2) ? . . . .
C(3) Ti(1) C(5) C(4) 37.34(16) ? . . . .
C(3) Ti(1) C(5) C(10) 159.08(18) ? . . . .
C(5) Ti(1) C(3) C(2) 78.1(2) ? . . . .
C(5) Ti(1) C(3) C(4) -37.20(16) ? . . . .
C(5) Ti(1) C(3) C(8) -158.18(19) ? . . . .
C(4) Ti(1) C(5) C(1) -115.2(3) ? . . . .
C(4) Ti(1) C(5) C(10) 121.74(19) ? . . . .
C(5) Ti(1) C(4) C(3) 116.26(19) ? . . . .
C(5) Ti(1) C(4) C(9) -122.2(5) ? . . . .
Ti(1) N(1) N(2) C(13) 172.44(15) ? . . . .
Ti(1) N(1) C(11) C(12) -74(2) ? . . . .
Ti(1) N(1) C(11) C(14) 106(2) ? . . . .
N(2) N(1) C(11) C(12) -0.7(2) ? . . . .
N(2) N(1) C(11) C(14) 179.73(19) ? . . . .
C(11) N(1) N(2) Ti(1) -172.63(15) ? . . . .
C(11) N(1) N(2) C(13) -0.2(2) ? . . . .
Ti(1) N(2) C(13) C(12) 84(2) ? . . . .
Ti(1) N(2) C(13) C(15) -96(2) ? . . . .
N(1) N(2) C(13) C(12) 1.0(2) ? . . . .
N(1) N(2) C(13) C(15) -178.59(19) ? . . . .
Ti(1) C(1) C(2) C(3) 62.82(13) ? . . . .
Ti(1) C(1) C(2) C(7) -122.6(2) ? . . . .
Ti(1) C(1) C(5) C(4) -65.03(16) ? . . . .
Ti(1) C(1) C(5) C(10) 116.2(2) ? . . . .
C(2) C(1) C(5) Ti(1) 64.02(15) ? . . . .
C(2) C(1) C(5) C(4) -1.0(2) ? . . . .
C(2) C(1) C(5) C(10) -179.8(2) ? . . . .
C(5) C(1) C(2) Ti(1) -63.11(13) ? . . . .
C(5) C(1) C(2) C(3) -0.3(2) ? . . . .
C(5) C(1) C(2) C(7) 174.28(19) ? . . . .
C(6) C(1) C(2) Ti(1) 121.8(2) ? . . . .
C(6) C(1) C(2) C(3) -175.39(19) ? . . . .
C(6) C(1) C(2) C(7) -0.8(3) ? . . . .
C(6) C(1) C(5) Ti(1) -121.0(2) ? . . . .
C(6) C(1) C(5) C(4) 174.0(2) ? . . . .
C(6) C(1) C(5) C(10) -4.8(3) ? . . . .
Ti(1) C(2) C(3) C(4) 65.23(15) ? . . . .
Ti(1) C(2) C(3) C(8) -118.1(2) ? . . . .
C(1) C(2) C(3) Ti(1) -63.75(15) ? . . . .
C(1) C(2) C(3) C(4) 1.5(2) ? . . . .
C(1) C(2) C(3) C(8) 178.2(2) ? . . . .
C(7) C(2) C(3) Ti(1) 121.8(2) ? . . . .
C(7) C(2) C(3) C(4) -173.0(2) ? . . . .
C(7) C(2) C(3) C(8) 3.7(3) ? . . . .
Ti(1) C(3) C(4) C(5) 63.72(14) ? . . . .
Ti(1) C(3) C(4) C(9) -118.2(2) ? . . . .
C(2) C(3) C(4) Ti(1) -65.82(14) ? . . . .
C(2) C(3) C(4) C(5) -2.1(2) ? . . . .
C(2) C(3) C(4) C(9) 176.02(19) ? . . . .
C(8) C(3) C(4) Ti(1) 117.4(2) ? . . . .
C(8) C(3) C(4) C(5) -178.9(2) ? . . . .
C(8) C(3) C(4) C(9) -0.8(3) ? . . . .
Ti(1) C(4) C(5) C(1) 65.47(15) ? . . . .
Ti(1) C(4) C(5) C(10) -115.7(2) ? . . . .
C(3) C(4) C(5) Ti(1) -63.56(14) ? . . . .
C(3) C(4) C(5) C(1) 1.9(2) ? . . . .
C(3) C(4) C(5) C(10) -179.3(2) ? . . . .
C(9) C(4) C(5) Ti(1) 118.3(2) ? . . . .
C(9) C(4) C(5) C(1) -176.19(19) ? . . . .
C(9) C(4) C(5) C(10) 2.6(3) ? . . . .
N(1) C(11) C(12) C(13) 1.3(2) ? . . . .
C(14) C(11) C(12) C(13) -179.2(2) ? . . . .
C(11) C(12) C(13) N(2) -1.4(2) ? . . . .
C(11) C(12) C(13) C(15) 178.1(2) ? . . . .
